data_7057617
loop_
_publ_author_name
'Yuan, Jie'
'Jin, Lu'
'Chen, Runfeng'
'Tang, Xingxing'
'Xie, Xiang'
'Tang, Yuting'
'Huang, Wei'

_publ_section_title
;
 Eaton's reagent assisted aromatic C--C coupling of carbazoles for
 optoelectronic applications
;
_journal_issue 18
_journal_name_full 'New Journal of Chemistry'
_journal_page_first 14704
_journal_paper_doi 10.1039/C8NJ03296C
_journal_volume 42
_journal_year 2018
_chemical_formula_moiety 'C36 H24 N2'
_chemical_formula_sum 'C36 H24 N2'
_chemical_formula_weight 484.57
_chemical_melting_point 208
_chemical_name_common BPhCz
_chemical_name_systematic '9, 9'-diphenyl-9H, 9'H-3, 3'-bicarbazole'
_space_group_IT_number 14
_space_group_name_Hall '-P 2ybc'
_space_group_name_H-M_alt 'P 1 21/c 1'
_symmetry_cell_setting monoclinic
_symmetry_space_group_name_Hall '-P 2ybc'
_symmetry_space_group_name_H-M 'P 1 21/c 1'
_atom_sites_solution_hydrogens geom
_atom_sites_solution_primary direct
_atom_sites_solution_secondary difmap
_audit_creation_method SHELXL-97
_audit_update_record
;
2017-10-11 deposited with the CCDC.
2018-07-31 downloaded from the CCDC.
;
_cell_angle_alpha 90.00
_cell_angle_beta 104.252(3)
_cell_angle_gamma 90.00
_cell_formula_units_Z 2
_cell_length_a 9.4067(11)
_cell_length_b 9.6150(11)
_cell_length_c 14.1821(16)
_cell_measurement_reflns_used 2058
_cell_measurement_temperature 293(2)
_cell_measurement_theta_max 21.1
_cell_measurement_theta_min 1.7
_cell_volume 1243.2(2)
_computing_cell_refinement SMART
_computing_data_collection 'SMART (Bruker, 2000)'
_computing_data_reduction 'SAINT (Bruker, 2000)'
_computing_molecular_graphics SHELXTL
_computing_publication_material SHELXTL
_computing_structure_refinement SHELXTL
_computing_structure_solution 'SHELXTL (Bruker, 2000)'
_diffrn_ambient_temperature 293(2)
_diffrn_measured_fraction_theta_full 0.979
_diffrn_measured_fraction_theta_max 0.979
_diffrn_measurement_device_type 'Bruker Smart Aepex CCD'
_diffrn_measurement_method 'phi and omega scans'
_diffrn_radiation_monochromator graphite
_diffrn_radiation_source 'fine-focus sealed tube'
_diffrn_radiation_type MoK\a
_diffrn_radiation_wavelength 0.71073
_diffrn_reflns_av_R_equivalents 0.0193
_diffrn_reflns_av_sigmaI/netI 0.0197
_diffrn_reflns_limit_h_max 12
_diffrn_reflns_limit_h_min -12
_diffrn_reflns_limit_k_max 12
_diffrn_reflns_limit_k_min -12
_diffrn_reflns_limit_l_max 13
_diffrn_reflns_limit_l_min -18
_diffrn_reflns_number 9584
_diffrn_reflns_theta_full 28.22
_diffrn_reflns_theta_max 28.22
_diffrn_reflns_theta_min 2.59
_exptl_absorpt_coefficient_mu 0.075
_exptl_absorpt_correction_T_max 0.9925
_exptl_absorpt_correction_T_min 0.9910
_exptl_absorpt_correction_type multi-scan
_exptl_absorpt_process_details 'SADABS; Bruker, 2000'
_exptl_crystal_colour colorless
_exptl_crystal_density_diffrn 1.294
_exptl_crystal_density_method 'not measured'
_exptl_crystal_description block
_exptl_crystal_F_000 508
_exptl_crystal_recrystallization_method 'Re-crystallisation from solvent: DCM&PE'
_exptl_crystal_size_max 0.12
_exptl_crystal_size_mid 0.11
_exptl_crystal_size_min 0.10
_refine_diff_density_max 0.218
_refine_diff_density_min -0.176
_refine_diff_density_rms 0.034
_refine_ls_extinction_method none
_refine_ls_goodness_of_fit_ref 1.093
_refine_ls_hydrogen_treatment mixed
_refine_ls_matrix_type full
_refine_ls_number_parameters 172
_refine_ls_number_reflns 3002
_refine_ls_number_restraints 0
_refine_ls_restrained_S_all 1.093
_refine_ls_R_factor_all 0.0589
_refine_ls_R_factor_gt 0.0502
_refine_ls_shift/su_max 0.000
_refine_ls_shift/su_mean 0.000
_refine_ls_structure_factor_coef Fsqd
_refine_ls_weighting_details 'calc w=1/[\s^2^(Fo^2^)+(0.0401P)^2^+0.4387P] where P=(Fo^2^+2Fc^2^)/3'
_refine_ls_weighting_scheme calc
_refine_ls_wR_factor_gt 0.1136
_refine_ls_wR_factor_ref 0.1213
_reflns_number_gt 2567
_reflns_number_total 3002
_reflns_threshold_expression >2sigma(I)
_cod_data_source_file c8nj03296c2.cif
_cod_data_source_block ph-htx
_cod_depositor_comments
;
The following automatic conversions were performed:

'_symmetry_cell_setting' value 'Monoclinic' changed to 'monoclinic'
according to
/home/data/users/saulius/crontab/automatic-downloads/rss-feeds/RSC/lib/dictionaries/cif_core.dic
dictionary named 'cif_core.dic' version 2.4.2 from 2011-04-26.

Automatic conversion script
Id: cif_fix_values 4973 2017-02-22 13:04:09Z antanas 

 Adding full bibliography for 7057617.cif.
;
_cod_original_sg_symbol_H-M P21/c
_cod_database_code 7057617

loop_
_symmetry_equiv_pos_as_xyz
'x, y, z'
'-x, y+1/2, -z+1/2'
'-x, -y, -z'
'x, -y-1/2, z-1/2'

loop_
_atom_site_label
_atom_site_type_symbol
_atom_site_fract_x
_atom_site_fract_y
_atom_site_fract_z
_atom_site_U_iso_or_equiv
_atom_site_adp_type
_atom_site_occupancy
_atom_site_symmetry_multiplicity
_atom_site_calc_flag
_atom_site_refinement_flags
C1 C 0.28194(14) 0.40648(13) 0.24779(9) 0.0373(3) Uani 1 1 d .
C2 C 0.25519(15) 0.53123(15) 0.19601(10) 0.0440(3) Uani 1 1 d .
H2 H 0.1805 0.5386 0.1394 0.053 Uiso 1 1 calc R
C3 C 0.34366(16) 0.64308(15) 0.23188(11) 0.0474(3) Uani 1 1 d .
H3 H 0.3270 0.7275 0.1991 0.057 Uiso 1 1 calc R
C4 C 0.45716(16) 0.63358(15) 0.31563(11) 0.0461(3) Uani 1 1 d .
H4 H 0.5157 0.7108 0.3371 0.055 Uiso 1 1 calc R
C5 C 0.48385(15) 0.51012(14) 0.36743(10) 0.0409(3) Uani 1 1 d .
H5 H 0.5598 0.5038 0.4234 0.049 Uiso 1 1 calc R
C6 C 0.39472(13) 0.39550(13) 0.33403(9) 0.0347(3) Uani 1 1 d .
C7 C 0.38898(13) 0.25439(12) 0.36914(9) 0.0333(3) Uani 1 1 d .
C8 C 0.47725(13) 0.18148(13) 0.44669(8) 0.0343(3) Uani 1 1 d .
H8 H 0.5533 0.2270 0.4901 0.041 Uiso 1 1 calc R
C9 C 0.45217(13) 0.04059(12) 0.45965(8) 0.0348(3) Uani 1 1 d .
C10 C 0.33390(16) -0.02286(14) 0.39285(10) 0.0456(3) Uani 1 1 d .
H10 H 0.3148 -0.1163 0.4015 0.055 Uiso 1 1 calc R
C11 C 0.24517(16) 0.04689(14) 0.31532(10) 0.0459(3) Uani 1 1 d .
H11 H 0.1683 0.0018 0.2724 0.055 Uiso 1 1 calc R
C12 C 0.27433(14) 0.18692(13) 0.30338(9) 0.0370(3) Uani 1 1 d .
C13 C 0.10145(14) 0.24217(14) 0.14339(9) 0.0391(3) Uani 1 1 d .
C14 C -0.02744(15) 0.17939(16) 0.15120(11) 0.0468(3) Uani 1 1 d .
H14 H -0.0461 0.1669 0.2121 0.056 Uiso 1 1 calc R
C15 C -0.12848(16) 0.13529(18) 0.06865(12) 0.0553(4) Uani 1 1 d .
H15 H -0.2144 0.0919 0.0742 0.066 Uiso 1 1 calc R
C16 C -0.10263(18) 0.15519(19) -0.02193(12) 0.0602(4) Uani 1 1 d .
H16 H -0.1703 0.1244 -0.0774 0.072 Uiso 1 1 calc R
C17 C 0.02410(19) 0.2210(2) -0.02974(11) 0.0609(4) Uani 1 1 d .
H17 H 0.0402 0.2369 -0.0909 0.073 Uiso 1 1 calc R
C18 C 0.12765(16) 0.26367(17) 0.05236(11) 0.0499(4) Uani 1 1 d .
H18 H 0.2139 0.3063 0.0466 0.060 Uiso 1 1 calc R
N1 N 0.20844(12) 0.27956(12) 0.22954(8) 0.0408(3) Uani 1 1 d .

loop_
_atom_site_aniso_label
_atom_site_aniso_U_11
_atom_site_aniso_U_22
_atom_site_aniso_U_33
_atom_site_aniso_U_23
_atom_site_aniso_U_13
_atom_site_aniso_U_12
C1 0.0362(6) 0.0376(6) 0.0393(6) 0.0085(5) 0.0119(5) 0.0050(5)
C2 0.0436(7) 0.0433(7) 0.0456(7) 0.0144(6) 0.0117(6) 0.0088(6)
C3 0.0509(8) 0.0398(7) 0.0555(8) 0.0169(6) 0.0207(6) 0.0066(6)
C4 0.0475(7) 0.0388(7) 0.0556(8) 0.0077(6) 0.0199(6) -0.0022(6)
C5 0.0405(6) 0.0386(7) 0.0445(7) 0.0055(5) 0.0122(5) 0.0012(5)
C6 0.0356(6) 0.0344(6) 0.0362(6) 0.0067(5) 0.0129(5) 0.0054(5)
C7 0.0349(6) 0.0323(6) 0.0340(6) 0.0042(4) 0.0109(5) 0.0039(5)
C8 0.0366(6) 0.0332(6) 0.0323(6) 0.0028(4) 0.0073(5) 0.0021(5)
C9 0.0376(6) 0.0321(6) 0.0338(6) 0.0039(5) 0.0071(5) 0.0049(5)
C10 0.0501(8) 0.0322(6) 0.0472(7) 0.0067(5) -0.0017(6) -0.0010(5)
C11 0.0463(7) 0.0382(7) 0.0451(7) 0.0052(5) -0.0044(6) -0.0022(6)
C12 0.0373(6) 0.0368(6) 0.0356(6) 0.0067(5) 0.0065(5) 0.0050(5)
C13 0.0343(6) 0.0415(7) 0.0391(6) 0.0088(5) 0.0043(5) 0.0071(5)
C14 0.0369(7) 0.0576(8) 0.0459(7) 0.0098(6) 0.0101(5) 0.0038(6)
C15 0.0347(7) 0.0621(10) 0.0638(10) 0.0110(8) 0.0023(6) -0.0001(6)
C16 0.0522(9) 0.0656(10) 0.0512(9) 0.0083(8) -0.0095(7) 0.0028(8)
C17 0.0631(10) 0.0783(12) 0.0378(7) 0.0149(7) 0.0058(7) 0.0014(9)
C18 0.0422(7) 0.0620(9) 0.0449(7) 0.0145(7) 0.0095(6) 0.0000(6)
N1 0.0408(6) 0.0388(6) 0.0388(6) 0.0110(4) 0.0024(4) 0.0026(4)

loop_
_atom_type_symbol
_atom_type_description
_atom_type_scat_dispersion_real
_atom_type_scat_dispersion_imag
_atom_type_scat_source
C C 0.0033 0.0016 'International Tables Vol C Tables 4.2.6.8 and 6.1.1.4'
H H 0.0000 0.0000 'International Tables Vol C Tables 4.2.6.8 and 6.1.1.4'
N N 0.0061 0.0033 'International Tables Vol C Tables 4.2.6.8 and 6.1.1.4'

loop_
_geom_angle_atom_site_label_1
_geom_angle_atom_site_label_2
_geom_angle_atom_site_label_3
_geom_angle
_geom_angle_site_symmetry_3
N1 C1 C2 129.56(12) .
N1 C1 C6 109.13(10) .
C2 C1 C6 121.29(12) .
C3 C2 C1 117.51(13) .
C3 C2 H2 121.2 .
C1 C2 H2 121.2 .
C2 C3 C4 122.05(13) .
C2 C3 H3 119.0 .
C4 C3 H3 119.0 .
C5 C4 C3 120.65(13) .
C5 C4 H4 119.7 .
C3 C4 H4 119.7 .
C4 C5 C6 118.77(13) .
C4 C5 H5 120.6 .
C6 C5 H5 120.6 .
C5 C6 C1 119.71(11) .
C5 C6 C7 133.81(12) .
C1 C6 C7 106.48(11) .
C8 C7 C12 120.30(11) .
C8 C7 C6 132.54(12) .
C12 C7 C6 107.01(10) .
C7 C8 C9 120.35(12) .
C7 C8 H8 119.8 .
C9 C8 H8 119.8 .
C8 C9 C10 117.56(11) .
C8 C9 C9 121.33(14) 3_656
C10 C9 C9 121.10(14) 3_656
C11 C10 C9 123.20(12) .
C11 C10 H10 118.4 .
C9 C10 H10 118.4 .
C10 C11 C12 117.92(13) .
C10 C11 H11 121.0 .
C12 C11 H11 121.0 .
C11 C12 N1 130.00(12) .
C11 C12 C7 120.64(11) .
N1 C12 C7 109.30(11) .
C14 C13 C18 119.96(13) .
C14 C13 N1 119.31(12) .
C18 C13 N1 120.69(12) .
C15 C14 C13 120.01(14) .
C15 C14 H14 120.0 .
C13 C14 H14 120.0 .
C16 C15 C14 120.34(14) .
C16 C15 H15 119.8 .
C14 C15 H15 119.8 .
C17 C16 C15 119.56(15) .
C17 C16 H16 120.2 .
C15 C16 H16 120.2 .
C16 C17 C18 120.82(15) .
C16 C17 H17 119.6 .
C18 C17 H17 119.6 .
C17 C18 C13 119.28(14) .
C17 C18 H18 120.4 .
C13 C18 H18 120.4 .
C1 N1 C12 108.08(10) .
C1 N1 C13 126.38(10) .
C12 N1 C13 124.81(11) .

loop_
_geom_bond_atom_site_label_1
_geom_bond_atom_site_label_2
_geom_bond_distance
_geom_bond_site_symmetry_2
C1 N1 1.3950(17) .
C1 C2 1.3965(17) .
C1 C6 1.4119(18) .
C2 C3 1.378(2) .
C2 H2 0.9300 .
C3 C4 1.391(2) .
C3 H3 0.9300 .
C4 C5 1.3860(19) .
C4 H4 0.9300 .
C5 C6 1.3951(18) .
C5 H5 0.9300 .
C6 C7 1.4509(16) .
C7 C8 1.3932(16) .
C7 C12 1.3994(18) .
C8 C9 1.3950(17) .
C8 H8 0.9300 .
C9 C10 1.4101(18) .
C9 C9 1.491(2) 3_656
C10 C11 1.3797(18) .
C10 H10 0.9300 .
C11 C12 1.3926(19) .
C11 H11 0.9300 .
C12 N1 1.3981(15) .
C13 C14 1.3830(19) .
C13 C18 1.3881(19) .
C13 N1 1.4246(17) .
C14 C15 1.381(2) .
C14 H14 0.9300 .
C15 C16 1.378(2) .
C15 H15 0.9300 .
C16 C17 1.378(2) .
C16 H16 0.9300 .
C17 C18 1.384(2) .
C17 H17 0.9300 .
C18 H18 0.9300 .
